data_4509743
loop_
_publ_author_name
'Santra, Ramkinkar'
'Biradha, Kumar'

_publ_section_title
;
 Two-Dimensional Organic Brick-Wall Layers as Hosts for the Inclusion and
 Study of Aromatics Ensembles: Acid&#x2212;Pyridine and
 Acid&#x2212;Carbonyl Synthons for Multicomponent Materials
;
_journal_issue 11
_journal_name_full 'Crystal Growth &amp; Design'
_journal_page_first 4969
_journal_paper_doi 10.1021/cg900759e
_journal_volume 9
_journal_year 2009
_chemical_formula_sum 'C82 H66 N4 O16'
_chemical_formula_weight 1363.39
_chemical_name_systematic
; 
 ? 
;
_space_group_IT_number 15
_symmetry_cell_setting monoclinic
_symmetry_space_group_name_Hall '-C 2yc'
_symmetry_space_group_name_H-M 'C 1 2/c 1'
_atom_sites_solution_hydrogens geom
_atom_sites_solution_primary direct
_atom_sites_solution_secondary difmap
_audit_creation_method SHELXL-97
_cell_angle_alpha 90.00
_cell_angle_beta 122.438(2)
_cell_angle_gamma 90.00
_cell_formula_units_Z 4
_cell_length_a 22.4878(16)
_cell_length_b 24.9242(18)
_cell_length_c 14.3780(10)
_cell_measurement_reflns_used 6345
_cell_measurement_temperature 293(2)
_cell_measurement_theta_max 25.50
_cell_measurement_theta_min 1.35
_cell_volume 6801.3(8)
_computing_structure_refinement 'SHELXL-97 (Sheldrick, 1997)'
_computing_structure_solution 'SHELXS-97 (Sheldrick, 1990)'
_diffrn_ambient_temperature 293(2)
_diffrn_measured_fraction_theta_full 1.000
_diffrn_measured_fraction_theta_max 1.000
_diffrn_measurement_device_type 'Bruker CCD APEX-2'
_diffrn_measurement_method hemisphere
_diffrn_radiation_monochromator graphite
_diffrn_radiation_source 'fine-focus sealed tube'
_diffrn_radiation_type MoK\a
_diffrn_radiation_wavelength 0.71073
_diffrn_reflns_av_R_equivalents 0.0673
_diffrn_reflns_av_sigmaI/netI 0.0442
_diffrn_reflns_limit_h_max 27
_diffrn_reflns_limit_h_min -27
_diffrn_reflns_limit_k_max 30
_diffrn_reflns_limit_k_min -29
_diffrn_reflns_limit_l_max 17
_diffrn_reflns_limit_l_min -17
_diffrn_reflns_number 41717
_diffrn_reflns_theta_full 25.50
_diffrn_reflns_theta_max 25.50
_diffrn_reflns_theta_min 1.35
_exptl_absorpt_coefficient_mu 0.093
_exptl_absorpt_correction_T_max 0.984
_exptl_absorpt_correction_T_min 0.976
_exptl_absorpt_correction_type empirical
_exptl_absorpt_process_details sadabs
_exptl_crystal_colour 'deep yellow'
_exptl_crystal_density_diffrn 1.331
_exptl_crystal_density_meas ?
_exptl_crystal_density_method 'not measured'
_exptl_crystal_description 'rectangular blocks'
_exptl_crystal_F_000 2856
_exptl_crystal_size_max 0.27
_exptl_crystal_size_mid 0.22
_exptl_crystal_size_min 0.17
_refine_diff_density_max 0.344
_refine_diff_density_min -0.392
_refine_diff_density_rms 0.048
_refine_ls_extinction_coef 0.00022(9)
_refine_ls_extinction_expression Fc^*^=kFc[1+0.001xFc^2^\l^3^/sin(2\q)]^-1/4^
_refine_ls_extinction_method SHELXL
_refine_ls_goodness_of_fit_ref 0.744
_refine_ls_hydrogen_treatment mixed
_refine_ls_matrix_type full
_refine_ls_number_parameters 499
_refine_ls_number_reflns 6345
_refine_ls_number_restraints 0
_refine_ls_restrained_S_all 0.744
_refine_ls_R_factor_all 0.1293
_refine_ls_R_factor_gt 0.0662
_refine_ls_shift/su_max 0.036
_refine_ls_shift/su_mean 0.001
_refine_ls_structure_factor_coef Fsqd
_refine_ls_weighting_details 'calc w=1/[\s^2^(Fo^2^)+(0.1245P)^2^+20.0262P] where P=(Fo^2^+2Fc^2^)/3'
_refine_ls_weighting_scheme calc
_refine_ls_wR_factor_gt 0.1740
_refine_ls_wR_factor_ref 0.2137
_reflns_number_gt 3459
_reflns_number_total 6345
_reflns_threshold_expression >2sigma(I)
_cod_data_source_file cg900759esup1.cif
_cod_data_source_block 10
_cod_depositor_comments
;
The following automatic conversions were performed:

'_symmetry_cell_setting' value 'Monoclinic' changed to 'monoclinic'
according to /home/saulius/struct/CIF-dictionaries/cif_core.dic
dictionary named 'cif_core.dic' version 2.4.2 from 2011-04-26.

Automatic conversion script
Id: cif_fix_values 1891 2012-01-12 08:04:46Z andrius 

The following automatic conversions were performed:

'_exptl_crystal_density_meas' value 'not measured' was changed to '?'
- the value is perceived as not measured.

Automatic conversion script
Id: cif_fix_values 3008 2015-01-20 13:52:24Z robertas 
;
_cod_original_sg_symbol_H-M C2/c
_cod_database_code 4509743

loop_
_symmetry_equiv_pos_as_xyz
'x, y, z'
'-x, y, -z+1/2'
'x+1/2, y+1/2, z'
'-x+1/2, y+1/2, -z+1/2'
'-x, -y, -z'
'x, -y, z-1/2'
'-x+1/2, -y+1/2, -z'
'x+1/2, -y+1/2, z-1/2'

loop_
_atom_site_label
_atom_site_type_symbol
_atom_site_fract_x
_atom_site_fract_y
_atom_site_fract_z
_atom_site_U_iso_or_equiv
_atom_site_adp_type
_atom_site_occupancy
_atom_site_symmetry_multiplicity
_atom_site_calc_flag
_atom_site_refinement_flags
O11 O 0.21031(12) -0.04855(9) 0.0752(2) 0.0780(8) Uani 1 1 d .
O12 O 0.31073(13) -0.09214(9) 0.1760(2) 0.0758(8) Uani 1 1 d .
H12O H 0.2868(16) -0.1210(13) 0.153(2) 0.050 Uiso 1 1 d .
O13 O 0.52639(13) -0.00943(10) 0.4053(3) 0.0968(12) Uani 1 1 d .
H13O H 0.5589(18) -0.0123(15) 0.438(3) 0.050 Uiso 1 1 d .
O14 O 0.54260(13) 0.07847(10) 0.4266(3) 0.0948(10) Uani 1 1 d .
O15 O 0.33172(15) 0.19036(10) 0.2071(3) 0.0801(9) Uani 1 1 d .
H15O H 0.3133(17) 0.2171(14) 0.196(3) 0.050 Uiso 1 1 d .
O16 O 0.22450(14) 0.15608(10) 0.1010(2) 0.0782(8) Uani 1 1 d .
C11 C 0.31541(15) 0.00113(11) 0.1841(2) 0.0448(7) Uani 1 1 d .
C12 C 0.38733(15) -0.00238(11) 0.2600(3) 0.0509(8) Uani 1 1 d .
H12 H 0.4088 -0.0359 0.2820 0.061 Uiso 1 1 calc R
C13 C 0.42752(15) 0.04376(11) 0.3034(3) 0.0512(8) Uani 1 1 d .
C14 C 0.39498(16) 0.09342(12) 0.2714(3) 0.0512(8) Uani 1 1 d .
H14 H 0.4217 0.1245 0.3007 0.061 Uiso 1 1 calc R
C15 C 0.32321(15) 0.09730(11) 0.1962(3) 0.0474(7) Uani 1 1 d .
C16 C 0.28354(15) 0.05102(11) 0.1526(3) 0.0465(7) Uani 1 1 d .
H16 H 0.2353 0.0535 0.1018 0.056 Uiso 1 1 calc R
C17 C 0.27310(16) -0.04908(12) 0.1388(3) 0.0503(8) Uani 1 1 d .
C18 C 0.50444(17) 0.04057(13) 0.3848(3) 0.0650(10) Uani 1 1 d .
C19 C 0.28756(19) 0.15089(13) 0.1622(3) 0.0571(8) Uani 1 1 d .
O11A O 0.15484(12) 0.54672(8) 0.0389(2) 0.0779(8) Uani 1 1 d .
N1A N 0.28398(18) 0.28727(11) 0.1678(3) 0.0686(8) Uani 1 1 d .
C11A C 0.21872(15) 0.54769(11) 0.1024(3) 0.0488(7) Uani 1 1 d .
C12A C 0.26004(15) 0.49654(11) 0.1436(2) 0.0468(7) Uani 1 1 d .
C13A C 0.33882(17) 0.50029(13) 0.2151(3) 0.0622(9) Uani 1 1 d .
H13A H 0.3592 0.4704 0.1982 0.075 Uiso 1 1 calc .
H13B H 0.3531 0.4970 0.2916 0.075 Uiso 1 1 calc .
C14A C 0.36804(17) 0.55204(13) 0.2008(3) 0.0610(9) Uani 1 1 d .
H14A H 0.4185 0.5531 0.2534 0.073 Uiso 1 1 calc .
H14B H 0.3598 0.5532 0.1273 0.073 Uiso 1 1 calc .
C15A C 0.33454(16) 0.60029(12) 0.2176(3) 0.0574(9) Uani 1 1 d .
H15A H 0.3461 0.6006 0.2930 0.069 Uiso 1 1 calc .
H15B H 0.3538 0.6326 0.2062 0.069 Uiso 1 1 calc .
C16A C 0.25588(14) 0.60042(11) 0.1404(2) 0.0458(7) Uani 1 1 d .
N2A N 0.25889(14) 0.81161(10) 0.1296(2) 0.0557(7) Uani 1 1 d .
C21A C 0.3259(2) 0.32421(13) 0.2384(3) 0.0651(10) Uani 1 1 d .
H21A H 0.3689 0.3133 0.2992 0.078 Uiso 1 1 calc R
C22A C 0.30960(18) 0.37768(12) 0.2272(3) 0.0582(9) Uani 1 1 d .
H22A H 0.3407 0.4021 0.2799 0.070 Uiso 1 1 calc R
C23A C 0.24646(16) 0.39526(11) 0.1367(3) 0.0479(7) Uani 1 1 d .
C24A C 0.2013(2) 0.35626(13) 0.0642(3) 0.0649(10) Uani 1 1 d .
H24A H 0.1574 0.3658 0.0039 0.078 Uiso 1 1 calc R
C25A C 0.2221(2) 0.30335(14) 0.0822(3) 0.0760(11) Uani 1 1 d .
H25A H 0.1915 0.2777 0.0325 0.091 Uiso 1 1 calc R
C26A C 0.22266(16) 0.45101(11) 0.1120(3) 0.0494(8) Uani 1 1 d .
H26A H 0.1741 0.4555 0.0674 0.059 Uiso 1 1 calc R
C31A C 0.30472(17) 0.77808(13) 0.2062(3) 0.0586(9) Uani 1 1 d .
H31A H 0.3466 0.7921 0.2646 0.070 Uiso 1 1 calc R
C32A C 0.29392(16) 0.72379(12) 0.2043(3) 0.0541(8) Uani 1 1 d .
H32A H 0.3273 0.7022 0.2612 0.065 Uiso 1 1 calc R
C33A C 0.23278(14) 0.70135(11) 0.1166(3) 0.0444(7) Uani 1 1 d .
C34A C 0.18402(15) 0.73723(11) 0.0376(3) 0.0509(8) Uani 1 1 d .
H34A H 0.1414 0.7246 -0.0214 0.061 Uiso 1 1 calc R
C35A C 0.19897(17) 0.79098(12) 0.0470(3) 0.0562(8) Uani 1 1 d .
H35A H 0.1658 0.8141 -0.0067 0.067 Uiso 1 1 calc R
C36A C 0.21447(15) 0.64425(11) 0.0996(3) 0.0468(7) Uani 1 1 d .
H36A H 0.1666 0.6371 0.0532 0.056 Uiso 1 1 calc R
O101 O 0.0809(3) -0.0824(3) 0.0097(5) 0.0975(18) Uani 0.50 1 d P
C101 C 0.0412(2) -0.0410(2) -0.0003(4) 0.0898(13) Uani 1 1 d .
C102 C 0.0512(2) 0.0103(2) -0.0210(4) 0.0919(14) Uani 1 1 d .
H102 H 0.0860 0.0177 -0.0353 0.110 Uiso 1 1 calc R
C103 C -0.0097(3) -0.0520(2) 0.0210(4) 0.0984(15) Uani 1 1 d .
H103 H -0.0167 -0.0870 0.0355 0.118 Uiso 1 1 calc R
O201 O 0.1129(4) 0.1161(3) -0.0796(7) 0.121(2) Uani 0.50 1 d P
C201 C 0.0571(3) 0.1555(4) -0.1629(6) 0.145(3) Uani 1 1 d .
C202 C 0.0580(8) 0.2076(4) -0.1620(13) 0.247(7) Uani 1 1 d .
H202 H 0.0970 0.2245 -0.1033 0.297 Uiso 1 1 calc R
C203 C 0.0000 0.2427(7) -0.2500 0.264(13) Uani 1 2 d S
H203 H 0.0000 0.2800 -0.2500 0.317 Uiso 1 2 calc SR
C204 C 0.0000 0.1300(5) -0.2500 0.142(3) Uani 1 2 d S
H204 H 0.0000 0.0927 -0.2500 0.170 Uiso 1 2 calc SR
C300 C -0.00099(15) 0.27036(14) 0.2969(3) 0.0561(8) Uani 1 1 d .
C301 C -0.0065(3) 0.2455(4) 0.4703(6) 0.132(2) Uani 1 1 d .
C302 C -0.0058(3) 0.2999(4) 0.4711(5) 0.124(2) Uani 1 1 d .
C303 C -0.0013(3) 0.3126(4) 0.3534(9) 0.148(4) Uani 1 1 d .
C304 C 0.0000 0.3734(2) 0.2500 0.0815(18) Uani 1 2 d S
C305 C 0.0000 0.1676(3) 0.2500 0.108(4) Uani 1 2 d S
C306 C -0.0051(4) 0.1830(4) 0.3307(12) 0.186(6) Uani 1 1 d .
C307 C -0.0045(5) 0.3430(6) 0.4212(9) 0.099(3) Uani 0.50 1 d P
C308 C -0.0023(3) 0.2260(4) 0.3481(6) 0.139(3) Uani 1 1 d .
C309 C -0.0011(6) 0.2020(8) 0.4338(11) 0.116(5) Uani 0.50 1 d P
C310 C -0.0031(4) 0.3545(4) 0.3296(9) 0.151(3) Uani 1 1 d .

loop_
_atom_site_aniso_label
_atom_site_aniso_U_11
_atom_site_aniso_U_22
_atom_site_aniso_U_33
_atom_site_aniso_U_23
_atom_site_aniso_U_13
_atom_site_aniso_U_12
O11 0.0462(14) 0.0595(16) 0.0951(19) -0.0046(13) 0.0159(13) -0.0092(11)
O12 0.0570(14) 0.0269(13) 0.118(2) -0.0077(13) 0.0297(14) -0.0074(11)
O13 0.0425(13) 0.0394(14) 0.141(3) -0.0075(15) 0.0045(16) 0.0078(12)
O14 0.0493(14) 0.0417(14) 0.138(3) -0.0144(15) 0.0134(15) -0.0079(11)
O15 0.0788(18) 0.0278(13) 0.115(2) 0.0056(14) 0.0392(16) 0.0139(13)
O16 0.0653(16) 0.0572(16) 0.0878(19) 0.0086(13) 0.0250(14) 0.0272(12)
C11 0.0425(15) 0.0321(16) 0.0565(18) -0.0031(13) 0.0244(14) -0.0012(12)
C12 0.0429(16) 0.0284(16) 0.072(2) 0.0013(14) 0.0249(15) 0.0058(12)
C13 0.0423(16) 0.0324(16) 0.066(2) -0.0017(14) 0.0203(15) 0.0015(13)
C14 0.0491(17) 0.0290(16) 0.066(2) -0.0033(14) 0.0242(16) 0.0003(13)
C15 0.0506(17) 0.0297(16) 0.0590(18) 0.0032(13) 0.0275(15) 0.0091(13)
C16 0.0401(15) 0.0380(17) 0.0539(18) 0.0033(13) 0.0202(14) 0.0055(13)
C17 0.0471(18) 0.0391(18) 0.061(2) -0.0048(15) 0.0264(16) -0.0056(14)
C18 0.0479(18) 0.0341(18) 0.090(3) -0.0056(17) 0.0220(18) 0.0017(14)
C19 0.064(2) 0.0369(18) 0.066(2) 0.0044(16) 0.0325(19) 0.0119(16)
O11A 0.0439(13) 0.0296(12) 0.108(2) 0.0015(12) 0.0061(13) -0.0029(9)
N1A 0.089(2) 0.0322(15) 0.090(2) 0.0109(15) 0.052(2) 0.0158(15)
C11A 0.0426(17) 0.0342(17) 0.0568(19) 0.0027(13) 0.0182(15) -0.0001(12)
C12A 0.0471(16) 0.0354(17) 0.0520(18) 0.0028(13) 0.0227(14) 0.0037(13)
C13A 0.0516(19) 0.0409(19) 0.079(2) 0.0024(16) 0.0247(18) 0.0083(14)
C14A 0.0467(17) 0.048(2) 0.080(2) 0.0020(17) 0.0287(17) 0.0010(14)
C15A 0.0435(16) 0.0364(18) 0.070(2) -0.0005(15) 0.0158(15) -0.0030(13)
C16A 0.0422(15) 0.0315(16) 0.0541(18) -0.0018(13) 0.0196(14) -0.0037(12)
N2A 0.0566(16) 0.0307(14) 0.0803(19) -0.0056(13) 0.0371(15) -0.0070(12)
C21A 0.071(2) 0.041(2) 0.084(3) 0.0127(18) 0.042(2) 0.0152(17)
C22A 0.062(2) 0.0347(18) 0.070(2) 0.0076(15) 0.0300(18) 0.0079(15)
C23A 0.0578(18) 0.0275(15) 0.0619(19) 0.0050(14) 0.0345(16) 0.0045(13)
C24A 0.072(2) 0.0341(19) 0.073(2) 0.0040(16) 0.0283(19) 0.0043(16)
C25A 0.094(3) 0.031(2) 0.087(3) -0.0032(18) 0.038(2) -0.0018(18)
C26A 0.0491(17) 0.0302(16) 0.061(2) 0.0016(14) 0.0246(15) 0.0034(13)
C31A 0.0528(18) 0.0393(19) 0.075(2) -0.0106(16) 0.0289(18) -0.0098(15)
C32A 0.0481(17) 0.0374(18) 0.063(2) -0.0045(14) 0.0206(16) -0.0024(13)
C33A 0.0415(15) 0.0284(16) 0.0610(19) -0.0022(13) 0.0260(14) -0.0026(12)
C34A 0.0400(15) 0.0354(17) 0.067(2) -0.0009(14) 0.0222(15) -0.0008(12)
C35A 0.0518(18) 0.0336(17) 0.076(2) 0.0028(15) 0.0297(17) 0.0021(14)
C36A 0.0399(15) 0.0324(16) 0.0569(19) -0.0017(13) 0.0185(14) -0.0035(12)
O101 0.087(4) 0.095(5) 0.103(5) -0.019(4) 0.046(4) -0.019(4)
C101 0.064(3) 0.096(4) 0.082(3) -0.021(3) 0.021(2) -0.005(3)
C102 0.064(3) 0.115(4) 0.081(3) -0.019(3) 0.028(2) -0.005(3)
C103 0.078(3) 0.111(4) 0.088(3) -0.012(3) 0.032(3) -0.012(3)
O201 0.101(5) 0.119(6) 0.128(6) 0.001(5) 0.051(5) -0.010(4)
C201 0.095(4) 0.253(9) 0.110(5) -0.027(6) 0.070(4) -0.032(6)
C202 0.372(18) 0.162(10) 0.42(2) -0.088(11) 0.354(18) -0.084(11)
C203 0.49(4) 0.126(12) 0.45(3) 0.000 0.43(3) 0.000
C204 0.104(6) 0.215(11) 0.110(7) 0.000 0.059(6) 0.000
C300 0.0335(15) 0.057(2) 0.067(2) -0.0049(17) 0.0200(16) -0.0046(14)
C301 0.082(4) 0.181(8) 0.126(6) -0.013(6) 0.053(4) 0.006(5)
C302 0.083(3) 0.186(7) 0.094(4) 0.016(5) 0.041(3) -0.009(4)
C303 0.067(3) 0.161(7) 0.167(8) -0.063(7) 0.029(4) 0.015(5)
C304 0.078(4) 0.044(3) 0.118(6) 0.000 0.050(4) 0.000
C305 0.065(4) 0.044(4) 0.209(13) 0.000 0.069(6) 0.000
C306 0.062(4) 0.152(8) 0.278(18) 0.037(10) 0.049(7) 0.008(5)
C307 0.085(6) 0.155(11) 0.080(7) -0.046(7) 0.060(6) -0.023(6)
C308 0.050(3) 0.182(7) 0.128(5) 0.075(6) 0.010(3) -0.026(4)
C309 0.081(7) 0.183(15) 0.098(9) 0.057(9) 0.058(7) 0.030(8)
C310 0.077(4) 0.182(9) 0.165(8) 0.018(8) 0.046(5) 0.015(6)

loop_
_atom_type_symbol
_atom_type_description
_atom_type_scat_dispersion_real
_atom_type_scat_dispersion_imag
_atom_type_scat_source
C C 0.0033 0.0016 'International Tables Vol C Tables 4.2.6.8 and 6.1.1.4'
H H 0.0000 0.0000 'International Tables Vol C Tables 4.2.6.8 and 6.1.1.4'
N N 0.0061 0.0033 'International Tables Vol C Tables 4.2.6.8 and 6.1.1.4'
O O 0.0106 0.0060 'International Tables Vol C Tables 4.2.6.8 and 6.1.1.4'

loop_
_geom_angle_atom_site_label_1
_geom_angle_atom_site_label_2
_geom_angle_atom_site_label_3
_geom_angle
_geom_angle_site_symmetry_1
_geom_angle_site_symmetry_3
C12 C11 C16 119.7(3) . .
C12 C11 C17 119.5(3) . .
C16 C11 C17 120.9(3) . .
C11 C12 C13 120.4(3) . .
C14 C13 C12 119.4(3) . .
C14 C13 C18 119.7(3) . .
C12 C13 C18 120.9(3) . .
C15 C14 C13 120.6(3) . .
C14 C15 C16 119.6(3) . .
C14 C15 C19 120.9(3) . .
C16 C15 C19 119.5(3) . .
C11 C16 C15 120.3(3) . .
O11 C17 O12 124.4(3) . .
O11 C17 C11 122.4(3) . .
O12 C17 C11 113.2(3) . .
O14 C18 O13 123.6(3) . .
O14 C18 C13 124.9(3) . .
O13 C18 C13 111.5(3) . .
O16 C19 O15 124.5(3) . .
O16 C19 C15 123.1(3) . .
O15 C19 C15 112.4(3) . .
C21A N1A C25A 117.5(3) . .
O11A C11A C16A 119.6(3) . .
O11A C11A C12A 120.6(3) . .
C16A C11A C12A 119.8(2) . .
C26A C12A C13A 125.5(3) . .
C26A C12A C11A 116.3(3) . .
C13A C12A C11A 118.1(3) . .
C12A C13A C14A 113.6(3) . .
C15A C14A C13A 111.6(3) . .
C16A C15A C14A 112.0(3) . .
C36A C16A C15A 126.0(3) . .
C36A C16A C11A 115.7(2) . .
C15A C16A C11A 118.3(2) . .
C31A N2A C35A 117.5(3) . .
N1A C21A C22A 123.6(3) . .
C21A C22A C23A 119.6(3) . .
C22A C23A C24A 116.9(3) . .
C22A C23A C26A 125.9(3) . .
C24A C23A C26A 117.2(3) . .
C25A C24A C23A 119.5(3) . .
N1A C25A C24A 122.9(4) . .
C12A C26A C23A 129.9(3) . .
N2A C31A C32A 123.7(3) . .
C31A C32A C33A 119.6(3) . .
C32A C33A C34A 116.3(3) . .
C32A C33A C36A 126.5(3) . .
C34A C33A C36A 117.2(3) . .
C35A C34A C33A 120.1(3) . .
N2A C35A C34A 122.9(3) . .
C16A C36A C33A 130.4(3) . .
O101 C101 C103 114.6(6) . .
O101 C101 C102 125.3(5) . .
C103 C101 C102 119.9(5) . .
C101 C102 C103 120.8(5) . 5
C101 C103 C102 119.3(5) . 5
C202 C201 C204 118.1(11) . .
C202 C201 O201 129.0(10) . .
C204 C201 O201 112.9(9) . .
C201 C202 C203 124.6(15) . .
C202 C203 C202 109.4(15) 2_554 .
C201 C204 C201 125.2(13) . 2_554
C303 C300 C300 127.8(6) . 2
C303 C300 C308 108.0(8) . .
C300 C300 C308 124.3(5) 2 .
C309 C301 C302 151.1(9) . .
C309 C301 C308 46.3(6) . .
C302 C301 C308 105.1(6) . .
C307 C302 C301 145.6(8) . .
C307 C302 C303 45.4(5) . .
C301 C302 C303 100.2(6) . .
C310 C303 C307 70.3(10) . .
C310 C303 C300 125.1(15) . .
C307 C303 C300 164.3(14) . .
C310 C303 C302 117.3(11) . .
C307 C303 C302 47.0(9) . .
C300 C303 C302 117.5(8) . .
C310 C303 C308 161.1(13) . .
C307 C303 C308 128.4(12) . .
C300 C303 C308 36.1(4) . .
C302 C303 C308 81.4(6) . .
C310 C304 C310 136.5(12) . 2
C306 C305 C306 145.2(13) 2 .
C305 C306 C308 118.5(16) . .
C305 C306 C309 172.8(8) . .
C308 C306 C309 60.2(10) . .
C303 C307 C302 87.6(12) . .
C303 C307 C310 48.9(6) . .
C302 C307 C310 136.4(12) . .
C306 C308 C309 75.3(11) . .
C306 C308 C300 134.4(14) . .
C309 C308 C300 150.4(15) . .
C306 C308 C301 116.2(11) . .
C309 C308 C301 41.3(10) . .
C300 C308 C301 109.2(8) . .
C306 C308 C303 170.1(13) . .
C309 C308 C303 114.4(13) . .
C300 C308 C303 36.0(5) . .
C301 C308 C303 73.3(6) . .
C301 C309 C308 92.3(13) . .
C301 C309 C306 136.3(12) . .
C308 C309 C306 44.5(6) . .
C303 C310 C304 128.7(15) . .
C303 C310 C307 60.8(9) . .
C304 C310 C307 170.2(13) . .

loop_
_geom_bond_atom_site_label_1
_geom_bond_atom_site_label_2
_geom_bond_distance
_geom_bond_site_symmetry_2
O11 C17 1.202(4) .
O12 C17 1.292(4) .
O13 C18 1.314(4) .
O14 C18 1.199(4) .
O15 C19 1.297(4) .
O16 C19 1.210(4) .
C11 C12 1.386(4) .
C11 C16 1.384(4) .
C11 C17 1.494(4) .
C12 C13 1.387(4) .
C13 C14 1.385(4) .
C13 C18 1.482(4) .
C14 C15 1.382(4) .
C15 C16 1.386(4) .
C15 C19 1.498(4) .
O11A C11A 1.221(3) .
N1A C21A 1.319(5) .
N1A C25A 1.333(5) .
C11A C16A 1.495(4) .
C11A C12A 1.500(4) .
C12A C26A 1.338(4) .
C12A C13A 1.500(4) .
C13A C14A 1.510(5) .
C14A C15A 1.506(5) .
C15A C16A 1.502(4) .
C16A C36A 1.349(4) .
N2A C31A 1.325(4) .
N2A C35A 1.332(4) .
C21A C22A 1.369(4) .
C22A C23A 1.385(4) .
C23A C24A 1.388(5) .
C23A C26A 1.463(4) .
C24A C25A 1.376(5) .
C31A C32A 1.372(4) .
C32A C33A 1.390(4) .
C33A C34A 1.398(4) .
C33A C36A 1.465(4) .
C34A C35A 1.370(4) .
O101 C101 1.322(7) .
C101 C103 1.361(7) .
C101 C102 1.356(7) .
C102 C103 1.398(7) 5
C103 C102 1.398(7) 5
O201 C201 1.536(10) .
C201 C202 1.299(11) .
C201 C204 1.376(8) .
C202 C203 1.516(13) .
C203 C202 1.516(13) 2_554
C204 C201 1.376(8) 2_554
C300 C303 1.333(8) .
C300 C300 1.372(7) 2
C300 C308 1.337(7) .
C301 C309 1.239(19) .
C301 C302 1.355(10) .
C301 C308 1.874(13) .
C302 C307 1.301(15) .
C302 C303 1.777(13) .
C303 C310 1.093(10) .
C303 C307 1.267(11) .
C303 C308 2.159(13) .
C304 C310 1.273(11) .
C304 C310 1.273(11) 2
C305 C306 1.284(15) 2
C305 C306 1.284(15) .
C306 C308 1.096(12) .
C306 C309 1.512(18) .
C307 C310 1.366(14) .
C308 C309 1.357(13) .
